data_4344624
loop_
_publ_author_name
'Delgado, Mayra'
'Ziegler, Joshua M.'
'Seda, Takele'
'Zakharov, Lev N.'
'Gilbertson, John D.'

_publ_section_title
;
 Pyridinediimine Iron Complexes with Pendant Redox-Inactive Metals Located
 in the Secondary Coordination Sphere.
;
_journal_issue 2
_journal_name_full 'Inorganic chemistry'
_journal_page_first 555
_journal_page_last 557
_journal_paper_doi 10.1021/acs.inorgchem.5b02544
_journal_volume 55
_journal_year 2016
_chemical_formula_sum 'C36 H52 F6 Fe Li N3 O7.5 P'
_chemical_formula_weight 854.56
_chemical_name_systematic
;
 ?
;
_space_group_crystal_system monoclinic
_space_group_IT_number 14
_space_group_name_Hall '-P 2ybc'
_space_group_name_H-M_alt 'P 1 21/c 1'
_symmetry_space_group_name_Hall '-P 2ybc'
_symmetry_space_group_name_H-M 'P 1 21/c 1'
_atom_sites_solution_hydrogens geom
_audit_creation_method SHELXL-2013
_cell_angle_alpha 90
_cell_angle_beta 115.586(8)
_cell_angle_gamma 90
_cell_formula_units_Z 4
_cell_length_a 16.879(5)
_cell_length_b 15.800(5)
_cell_length_c 16.933(6)
_cell_measurement_reflns_used 1145
_cell_measurement_temperature 173(2)
_cell_measurement_theta_max 22.00
_cell_measurement_theta_min 2.41
_cell_volume 4073(2)
_computing_cell_refinement 'Bruker SAINT'
_computing_data_collection 'Bruker APEX2'
_computing_data_reduction 'Bruker SAINT'
_computing_molecular_graphics 'Bruker SHELXTL'
_computing_publication_material 'Bruker SHELXTL'
_computing_structure_refinement 'SHELXL-2013 (Sheldrick 2013)'
_computing_structure_solution 'SHELXS-97 (Sheldrick 2008)'
_diffrn_ambient_temperature 173(2)
_diffrn_measured_fraction_theta_full 0.973
_diffrn_measured_fraction_theta_max 1.000
_diffrn_measurement_device_type 'Bruker APEX-II CCD'
_diffrn_measurement_method '\f and \w scans'
_diffrn_radiation_type MoK\a
_diffrn_radiation_wavelength 0.71073
_diffrn_reflns_av_R_equivalents 0.0451
_diffrn_reflns_av_unetI/netI 0.0467
_diffrn_reflns_laue_measured_fraction_full 0.973
_diffrn_reflns_laue_measured_fraction_max 1.000
_diffrn_reflns_limit_h_max 20
_diffrn_reflns_limit_h_min -20
_diffrn_reflns_limit_k_max 18
_diffrn_reflns_limit_k_min -18
_diffrn_reflns_limit_l_max 20
_diffrn_reflns_limit_l_min -19
_diffrn_reflns_number 29010
_diffrn_reflns_point_group_measured_fraction_full 0.973
_diffrn_reflns_point_group_measured_fraction_max 1.000
_diffrn_reflns_theta_full 25.242
_diffrn_reflns_theta_max 24.997
_diffrn_reflns_theta_min 1.338
_diffrn_source 'sealed tube'
_exptl_absorpt_coefficient_mu 0.487
_exptl_absorpt_correction_T_max 0.7457
_exptl_absorpt_correction_T_min 0.6550
_exptl_absorpt_correction_type multi-scan
_exptl_absorpt_process_details SADABS
_exptl_crystal_colour blue
_exptl_crystal_density_diffrn 1.394
_exptl_crystal_description cut-block
_exptl_crystal_F_000 1788
_exptl_crystal_size_max 0.290
_exptl_crystal_size_mid 0.170
_exptl_crystal_size_min 0.130
_platon_squeeze_details
;

Solvent molecule O(CH2CH3)2 (42 electrons) disordered 
arund an inversion center was treated by sqeeze.

;
_refine_diff_density_max 1.347
_refine_diff_density_min -1.325
_refine_diff_density_rms 0.097
_refine_ls_extinction_method none
_refine_ls_goodness_of_fit_ref 1.023
_refine_ls_hydrogen_treatment constr
_refine_ls_matrix_type full
_refine_ls_number_parameters 478
_refine_ls_number_reflns 7177
_refine_ls_number_restraints 0
_refine_ls_restrained_S_all 1.023
_refine_ls_R_factor_all 0.1111
_refine_ls_R_factor_gt 0.0848
_refine_ls_shift/su_max 0.002
_refine_ls_shift/su_mean 0.000
_refine_ls_structure_factor_coef Fsqd
_refine_ls_weighting_details 'w=1/[\s^2^(Fo^2^)+(0.1511P)^2^+10.1170P] where P=(Fo^2^+2Fc^2^)/3'
_refine_ls_weighting_scheme calc
_refine_ls_wR_factor_gt 0.2366
_refine_ls_wR_factor_ref 0.2583
_reflns_Friedel_coverage 0.000
_reflns_number_gt 5072
_reflns_number_total 7177
_reflns_threshold_expression 'I > 2\s(I)'
_cod_data_source_file ic5b02544_si_002.cif
_cod_data_source_block mo_gilb185_0m_sqd
_cod_original_formula_sum 'C36 H52 F6 Fe Li N3 O7.50 P'
_cod_database_code 4344624
_shelx_space_group_comment
;
The symmetry employed for this shelxl refinement is uniquely defined
by the following loop, which should always be used as a source of
symmetry information in preference to the above space-group names.
They are only intended as comments.
;
_shelx_estimated_absorpt_t_min 0.872
_shelx_estimated_absorpt_t_max 0.939
_platon_squeeze_void_probe_radius 1.20
_shelxl_version_number 2013-4

loop_
_space_group_symop_operation_xyz
'x, y, z'
'-x, y+1/2, -z+1/2'
'-x, -y, -z'
'x, -y-1/2, z-1/2'

loop_
_atom_site_label
_atom_site_type_symbol
_atom_site_fract_x
_atom_site_fract_y
_atom_site_fract_z
_atom_site_U_iso_or_equiv
_atom_site_adp_type
_atom_site_occupancy
_atom_site_site_symmetry_order
_atom_site_calc_flag
_atom_site_refinement_flags_posn
_atom_site_refinement_flags_adp
Fe1 Fe 0.14950(4) 0.15638(4) 0.05282(5) 0.0275(2) Uani 1 1 d . .
P1 P 0.34634(11) -0.27669(11) 0.14543(12) 0.0523(5) Uani 1 1 d . .
O1 O 0.3148(3) 0.2395(3) 0.0811(3) 0.0557(12) Uani 1 1 d . .
O2 O 0.2116(3) 0.1215(3) 0.2400(3) 0.0465(10) Uani 1 1 d . .
O3 O 0.4190(5) -0.0107(4) 0.1062(7) 0.149(4) Uani 1 1 d . .
O4 O 0.5683(4) -0.0711(5) 0.2000(5) 0.108(2) Uani 1 1 d . .
O5 O 0.5699(5) -0.2145(4) 0.1182(7) 0.128(3) Uani 1 1 d . .
O6 O 0.4481(5) -0.1849(7) -0.0404(5) 0.149(4) Uani 1 1 d . .
O7 O 0.3313(4) -0.0819(7) -0.0316(6) 0.165(5) Uani 1 1 d . .
N1 N 0.0784(3) 0.2599(2) 0.0359(3) 0.0266(9) Uani 1 1 d . .
N2 N 0.0466(3) 0.1241(2) -0.0401(3) 0.0281(9) Uani 1 1 d . .
N3 N 0.1799(3) 0.0417(3) 0.0300(3) 0.0371(11) Uani 1 1 d . .
F1 F 0.3935(3) -0.2043(3) 0.1145(4) 0.0966(18) Uani 1 1 d . .
F2 F 0.2614(3) -0.2595(5) 0.0602(4) 0.140(3) Uani 1 1 d . .
F3 F 0.3004(4) -0.3457(4) 0.1788(4) 0.116(2) Uani 1 1 d . .
F4 F 0.4314(3) -0.2857(4) 0.2347(3) 0.0956(16) Uani 1 1 d . .
F5 F 0.3126(4) -0.2065(4) 0.1902(4) 0.117(2) Uani 1 1 d . .
F6 F 0.3838(6) -0.3430(4) 0.1034(5) 0.137(3) Uani 1 1 d . .
Li1 Li 0.4576(6) -0.1320(6) 0.0774(7) 0.043(2) Uani 1 1 d . .
C1 C -0.0668(4) 0.3295(3) -0.0541(4) 0.0410(13) Uani 1 1 d . .
H1A H -0.0403 0.3781 -0.0157 0.061 Uiso 1 1 calc R U
H1B H -0.1196 0.3115 -0.0483 0.061 Uiso 1 1 calc R U
H1C H -0.0827 0.3456 -0.1150 0.061 Uiso 1 1 calc R U
C2 C -0.0020(3) 0.2578(3) -0.0285(3) 0.0280(10) Uani 1 1 d . .
C3 C -0.0238(3) 0.1790(3) -0.0742(3) 0.0293(11) Uani 1 1 d . .
C4 C -0.1029(4) 0.1545(3) -0.1428(3) 0.0371(12) Uani 1 1 d . .
H4A H -0.1512 0.1926 -0.1650 0.044 Uiso 1 1 calc R U
C5 C -0.1105(4) 0.0741(4) -0.1784(4) 0.0451(14) Uani 1 1 d . .
H5A H -0.1642 0.0567 -0.2251 0.054 Uiso 1 1 calc R U
C6 C -0.0396(4) 0.0193(4) -0.1456(4) 0.0402(13) Uani 1 1 d . .
H6A H -0.0443 -0.0354 -0.1706 0.048 Uiso 1 1 calc R U
C7 C 0.0388(3) 0.0440(3) -0.0760(3) 0.0330(12) Uani 1 1 d . .
C8 C 0.1184(4) -0.0022(3) -0.0320(4) 0.0381(13) Uani 1 1 d . .
C9 C 0.1249(5) -0.0924(3) -0.0583(5) 0.0528(17) Uani 1 1 d . .
H9A H 0.1838 -0.1145 -0.0220 0.079 Uiso 1 1 calc R U
H9B H 0.1139 -0.0939 -0.1201 0.079 Uiso 1 1 calc R U
H9C H 0.0811 -0.1273 -0.0500 0.079 Uiso 1 1 calc R U
C10 C 0.2674(4) 0.0034(4) 0.0817(5) 0.0558(17) Uani 1 1 d . .
H10A H 0.2618 -0.0590 0.0808 0.067 Uiso 1 1 calc R U
H10B H 0.2903 0.0225 0.1433 0.067 Uiso 1 1 calc R U
C11 C 0.3343(4) 0.0293(4) 0.0429(5) 0.0581(18) Uani 1 1 d . .
H11A H 0.3408 0.0923 0.0437 0.070 Uiso 1 1 calc R U
C12 C 0.3178(7) -0.0096(6) -0.0560(7) 0.115(4) Uani 1 1 d . .
H12A H 0.2572 -0.0001 -0.1014 0.138 Uiso 1 1 calc R U
H12B H 0.3609 0.0120 -0.0763 0.138 Uiso 1 1 calc R U
C13 C 0.3265(7) -0.1275(7) -0.1197(5) 0.098(3) Uani 1 1 d . .
H13A H 0.3530 -0.0904 -0.1490 0.118 Uiso 1 1 calc R U
H13B H 0.2645 -0.1382 -0.1610 0.118 Uiso 1 1 calc R U
C14 C 0.3824(14) -0.2203(7) -0.0904(8) 0.175(8) Uani 1 1 d . .
H14A H 0.3582 -0.2600 -0.0611 0.210 Uiso 1 1 calc R U
H14B H 0.3890 -0.2487 -0.1393 0.210 Uiso 1 1 calc R U
C15 C 0.5145(8) -0.2672(6) -0.0093(11) 0.132(5) Uani 1 1 d . .
H15A H 0.4844 -0.3147 0.0047 0.159 Uiso 1 1 calc R U
H15B H 0.5274 -0.2852 -0.0585 0.159 Uiso 1 1 calc R U
C16 C 0.5999(9) -0.2490(6) 0.0694(11) 0.137(6) Uani 1 1 d . .
H16A H 0.6328 -0.3014 0.0956 0.164 Uiso 1 1 calc R U
H16B H 0.6377 -0.2099 0.0551 0.164 Uiso 1 1 calc R U
C17 C 0.6468(5) -0.1949(7) 0.1996(7) 0.104(4) Uani 1 1 d . .
H17A H 0.6937 -0.1683 0.1877 0.125 Uiso 1 1 calc R U
H17B H 0.6704 -0.2465 0.2352 0.125 Uiso 1 1 calc R U
C18 C 0.6112(7) -0.1338(6) 0.2449(10) 0.141(6) Uani 1 1 d . .
H18A H 0.5727 -0.1657 0.2648 0.169 Uiso 1 1 calc R U
H18B H 0.6612 -0.1120 0.2978 0.169 Uiso 1 1 calc R U
C19 C 0.5304(7) -0.0164(6) 0.2398(6) 0.096(3) Uani 1 1 d . .
H19A H 0.5766 0.0176 0.2859 0.116 Uiso 1 1 calc R U
H19B H 0.4990 -0.0495 0.2670 0.116 Uiso 1 1 calc R U
C20 C 0.4624(8) 0.0450(6) 0.1639(10) 0.132(5) Uani 1 1 d . .
H20A H 0.4242 0.0768 0.1844 0.158 Uiso 1 1 calc R U
H20B H 0.4933 0.0851 0.1420 0.158 Uiso 1 1 calc R U
C21 C 0.1083(3) 0.3364(3) 0.0877(3) 0.0261(10) Uani 1 1 d . .
C22 C 0.0950(3) 0.3440(3) 0.1637(3) 0.0333(11) Uani 1 1 d . .
C23 C 0.1249(4) 0.4179(4) 0.2133(4) 0.0443(14) Uani 1 1 d . .
H23A H 0.1173 0.4244 0.2653 0.053 Uiso 1 1 calc R U
C24 C 0.1649(4) 0.4812(3) 0.1885(4) 0.0426(14) Uani 1 1 d . .
H24A H 0.1850 0.5305 0.2237 0.051 Uiso 1 1 calc R U
C25 C 0.1761(4) 0.4736(3) 0.1125(4) 0.0376(12) Uani 1 1 d . .
H25A H 0.2031 0.5184 0.0955 0.045 Uiso 1 1 calc R U
C26 C 0.1485(3) 0.4015(3) 0.0607(3) 0.0291(11) Uani 1 1 d . .
C27 C 0.0470(4) 0.2764(3) 0.1912(4) 0.0413(13) Uani 1 1 d . .
H27A H 0.0457 0.2231 0.1589 0.050 Uiso 1 1 calc R U
C28 C 0.0937(5) 0.2572(4) 0.2905(4) 0.0590(18) Uani 1 1 d . .
H28A H 0.1546 0.2404 0.3064 0.088 Uiso 1 1 calc R U
H28B H 0.0630 0.2112 0.3045 0.088 Uiso 1 1 calc R U
H28C H 0.0931 0.3080 0.3235 0.088 Uiso 1 1 calc R U
C29 C -0.0482(4) 0.3026(4) 0.1671(4) 0.0516(16) Uani 1 1 d . .
H29A H -0.0784 0.3142 0.1042 0.077 Uiso 1 1 calc R U
H29B H -0.0485 0.3537 0.1998 0.077 Uiso 1 1 calc R U
H29C H -0.0784 0.2567 0.1820 0.077 Uiso 1 1 calc R U
C30 C 0.1573(4) 0.3985(3) -0.0250(3) 0.0367(12) Uani 1 1 d . .
H30A H 0.1452 0.3392 -0.0478 0.044 Uiso 1 1 calc R U
C31 C 0.2496(4) 0.4231(4) -0.0143(4) 0.0512(16) Uani 1 1 d . .
H31A H 0.2934 0.3865 0.0296 0.077 Uiso 1 1 calc R U
H31B H 0.2615 0.4822 0.0046 0.077 Uiso 1 1 calc R U
H31C H 0.2527 0.4163 -0.0705 0.077 Uiso 1 1 calc R U
C32 C 0.0898(5) 0.4566(4) -0.0934(4) 0.0555(17) Uani 1 1 d . .
H32A H 0.0307 0.4412 -0.1011 0.083 Uiso 1 1 calc R U
H32B H 0.0935 0.4504 -0.1493 0.083 Uiso 1 1 calc R U
H32C H 0.1021 0.5155 -0.0737 0.083 Uiso 1 1 calc R U
C33 C 0.1845(3) 0.1373(3) 0.1664(4) 0.0332(12) Uani 1 1 d . .
C34 C 0.2484(4) 0.2081(3) 0.0676(4) 0.0365(13) Uani 1 1 d . .

loop_
_atom_site_aniso_label
_atom_site_aniso_U_11
_atom_site_aniso_U_22
_atom_site_aniso_U_33
_atom_site_aniso_U_23
_atom_site_aniso_U_13
_atom_site_aniso_U_12
Fe1 0.0281(4) 0.0216(4) 0.0356(4) -0.0008(3) 0.0164(3) 0.0007(3)
P1 0.0397(9) 0.0521(10) 0.0638(11) 0.0253(8) 0.0211(8) 0.0015(7)
O1 0.044(2) 0.042(2) 0.096(4) -0.014(2) 0.043(3) -0.0120(19)
O2 0.053(3) 0.044(2) 0.035(2) 0.0042(18) 0.012(2) -0.0010(19)
O3 0.123(6) 0.068(4) 0.299(12) -0.077(6) 0.129(8) -0.030(4)
O4 0.061(4) 0.119(6) 0.119(6) 0.026(5) 0.014(4) -0.008(4)
O5 0.097(5) 0.099(5) 0.238(10) 0.080(6) 0.120(7) 0.047(4)
O6 0.122(6) 0.268(12) 0.089(5) -0.087(7) 0.075(5) -0.104(7)
O7 0.080(4) 0.262(11) 0.178(8) 0.185(8) 0.080(5) 0.083(6)
N1 0.032(2) 0.0235(19) 0.027(2) -0.0024(16) 0.0154(18) 0.0000(17)
N2 0.036(2) 0.0247(19) 0.031(2) -0.0041(17) 0.0209(19) -0.0041(17)
N3 0.037(2) 0.023(2) 0.058(3) -0.002(2) 0.027(2) 0.0057(19)
F1 0.079(3) 0.084(3) 0.158(5) 0.057(3) 0.080(3) 0.010(2)
F2 0.060(3) 0.242(8) 0.089(4) 0.082(5) 0.003(3) -0.020(4)
F3 0.117(4) 0.119(4) 0.097(4) 0.033(3) 0.033(3) -0.067(4)
F4 0.054(3) 0.122(4) 0.086(3) 0.016(3) 0.007(2) -0.002(3)
F5 0.126(5) 0.117(4) 0.152(5) 0.047(4) 0.101(4) 0.056(4)
F6 0.228(8) 0.076(4) 0.143(6) 0.000(3) 0.115(6) 0.021(4)
Li1 0.035(5) 0.044(5) 0.046(6) 0.005(4) 0.013(4) 0.006(4)
C1 0.038(3) 0.041(3) 0.043(3) 0.005(3) 0.015(3) 0.008(2)
C2 0.030(3) 0.031(2) 0.026(2) 0.001(2) 0.014(2) 0.003(2)
C3 0.031(3) 0.033(3) 0.030(3) -0.001(2) 0.019(2) -0.004(2)
C4 0.035(3) 0.042(3) 0.035(3) 0.002(2) 0.015(2) -0.006(2)
C5 0.044(3) 0.052(3) 0.036(3) -0.005(3) 0.015(3) -0.018(3)
C6 0.053(4) 0.041(3) 0.035(3) -0.015(2) 0.028(3) -0.020(3)
C7 0.045(3) 0.031(3) 0.036(3) -0.006(2) 0.029(3) -0.009(2)
C8 0.048(3) 0.025(2) 0.060(4) -0.008(2) 0.041(3) -0.007(2)
C9 0.076(4) 0.026(3) 0.081(5) -0.009(3) 0.056(4) -0.005(3)
C10 0.049(4) 0.034(3) 0.089(5) 0.006(3) 0.035(4) 0.014(3)
C11 0.042(3) 0.031(3) 0.096(6) 0.005(3) 0.024(4) 0.021(3)
C12 0.093(7) 0.080(6) 0.105(8) 0.043(6) -0.021(6) -0.019(5)
C13 0.117(8) 0.142(9) 0.032(4) 0.000(5) 0.029(4) 0.057(7)
C14 0.39(3) 0.084(7) 0.073(7) -0.023(6) 0.118(12) -0.045(12)
C15 0.086(7) 0.063(6) 0.266(18) 0.008(8) 0.093(10) 0.039(5)
C16 0.153(11) 0.068(6) 0.275(18) 0.022(8) 0.174(14) 0.037(7)
C17 0.033(4) 0.137(9) 0.118(8) 0.045(7) 0.010(5) 0.042(5)
C18 0.066(6) 0.073(6) 0.249(16) 0.069(9) 0.035(8) -0.018(5)
C19 0.120(8) 0.078(6) 0.092(7) -0.037(5) 0.046(6) -0.033(6)
C20 0.139(10) 0.048(5) 0.252(16) -0.049(8) 0.127(11) -0.012(6)
C21 0.028(2) 0.024(2) 0.025(2) -0.0012(19) 0.009(2) 0.0027(19)
C22 0.038(3) 0.031(3) 0.032(3) 0.002(2) 0.016(2) 0.008(2)
C23 0.053(4) 0.043(3) 0.036(3) -0.008(3) 0.018(3) 0.007(3)
C24 0.046(3) 0.031(3) 0.037(3) -0.015(2) 0.005(3) -0.004(2)
C25 0.039(3) 0.026(3) 0.043(3) 0.000(2) 0.013(3) -0.001(2)
C26 0.031(3) 0.022(2) 0.032(3) 0.003(2) 0.011(2) 0.006(2)
C27 0.059(4) 0.033(3) 0.044(3) 0.003(2) 0.034(3) 0.007(3)
C28 0.088(5) 0.052(4) 0.049(4) 0.012(3) 0.042(4) 0.011(4)
C29 0.060(4) 0.049(3) 0.064(4) 0.001(3) 0.045(4) 0.006(3)
C30 0.049(3) 0.032(3) 0.033(3) 0.001(2) 0.021(3) -0.001(2)
C31 0.064(4) 0.045(3) 0.056(4) 0.005(3) 0.037(3) -0.004(3)
C32 0.072(5) 0.052(4) 0.039(3) 0.017(3) 0.021(3) 0.012(3)
C33 0.030(3) 0.025(2) 0.047(4) 0.000(2) 0.020(3) 0.000(2)
C34 0.045(3) 0.022(2) 0.052(3) 0.001(2) 0.030(3) 0.005(2)

loop_
_atom_type_symbol
_atom_type_description
_atom_type_scat_dispersion_real
_atom_type_scat_dispersion_imag
_atom_type_scat_source
C C 0.0033 0.0016 'International Tables Vol C Tables 4.2.6.8 and 6.1.1.4'
H H 0.0000 0.0000 'International Tables Vol C Tables 4.2.6.8 and 6.1.1.4'
Li Li -0.0003 0.0001 'International Tables Vol C Tables 4.2.6.8 and 6.1.1.4'
N N 0.0061 0.0033 'International Tables Vol C Tables 4.2.6.8 and 6.1.1.4'
O O 0.0106 0.0060 'International Tables Vol C Tables 4.2.6.8 and 6.1.1.4'
F F 0.0171 0.0103 'International Tables Vol C Tables 4.2.6.8 and 6.1.1.4'
P P 0.1023 0.0942 'International Tables Vol C Tables 4.2.6.8 and 6.1.1.4'
Fe Fe 0.3463 0.8444 'International Tables Vol C Tables 4.2.6.8 and 6.1.1.4'

loop_
_geom_angle_atom_site_label_1
_geom_angle_atom_site_label_2
_geom_angle_atom_site_label_3
_geom_angle
C33 Fe1 C34 94.2(2)
C33 Fe1 N2 128.9(2)
C34 Fe1 N2 136.8(2)
C33 Fe1 N3 93.6(2)
C34 Fe1 N3 98.2(2)
N2 Fe1 N3 78.89(18)
C33 Fe1 N1 101.24(19)
C34 Fe1 N1 96.55(19)
N2 Fe1 N1 79.38(17)
N3 Fe1 N1 158.21(18)
F6 P1 F2 95.0(5)
F6 P1 F3 93.4(4)
F2 P1 F3 93.1(3)
F6 P1 F4 89.8(4)
F2 P1 F4 174.7(4)
F3 P1 F4 88.8(3)
F6 P1 F5 177.1(4)
F2 P1 F5 86.8(4)
F3 P1 F5 88.7(3)
F4 P1 F5 88.3(3)
F6 P1 F1 88.5(3)
F2 P1 F1 87.7(3)
F3 P1 F1 177.9(4)
F4 P1 F1 90.2(3)
F5 P1 F1 89.4(3)
C20 O3 C11 107.8(8)
C20 O3 Li1 131.0(8)
C11 O3 Li1 120.1(6)
C18 O4 C19 116.9(11)
C18 O4 Li1 104.1(8)
C19 O4 Li1 109.1(6)
C16 O5 C17 105.3(9)
C16 O5 Li1 126.6(10)
C17 O5 Li1 118.4(7)
C14 O6 C15 98.7(12)
C14 O6 Li1 121.5(9)
C15 O6 Li1 104.3(8)
C12 O7 C13 100.3(8)
C12 O7 Li1 125.5(9)
C13 O7 Li1 104.4(6)
C2 N1 C21 119.0(4)
C2 N1 Fe1 116.1(3)
C21 N1 Fe1 124.9(3)
C3 N2 C7 119.3(4)
C3 N2 Fe1 120.5(3)
C7 N2 Fe1 120.2(4)
C8 N3 C10 119.9(5)
C8 N3 Fe1 117.4(4)
C10 N3 Fe1 122.6(4)
P1 F1 Li1 172.3(4)
F1 Li1 O6 105.0(6)
F1 Li1 O3 101.2(5)
O6 Li1 O3 131.6(7)
F1 Li1 O5 94.6(5)
O6 Li1 O5 76.1(5)
O3 Li1 O5 141.1(6)
F1 Li1 O7 90.5(4)
O6 Li1 O7 73.0(5)
O3 Li1 O7 66.7(5)
O5 Li1 O7 149.0(6)
F1 Li1 O4 108.3(5)
O6 Li1 O4 135.7(5)
O3 Li1 O4 68.4(4)
O5 Li1 O4 73.0(5)
O7 Li1 O4 133.8(6)
C2 C1 H1A 109.5
C2 C1 H1B 109.5
H1A C1 H1B 109.5
C2 C1 H1C 109.5
H1A C1 H1C 109.5
H1B C1 H1C 109.5
N1 C2 C3 113.6(4)
N1 C2 C1 125.3(5)
C3 C2 C1 121.1(5)
N2 C3 C4 121.1(5)
N2 C3 C2 110.3(4)
C4 C3 C2 128.6(5)
C5 C4 C3 119.4(5)
C5 C4 H4A 120.3
C3 C4 H4A 120.3
C6 C5 C4 119.7(5)
C6 C5 H5A 120.1
C4 C5 H5A 120.1
C5 C6 C7 120.3(5)
C5 C6 H6A 119.8
C7 C6 H6A 119.8
N2 C7 C6 120.1(5)
N2 C7 C8 110.5(5)
C6 C7 C8 129.4(5)
N3 C8 C7 112.9(4)
N3 C8 C9 127.0(6)
C7 C8 C9 120.1(5)
C8 C9 H9A 109.5
C8 C9 H9B 109.5
H9A C9 H9B 109.5
C8 C9 H9C 109.5
H9A C9 H9C 109.5
H9B C9 H9C 109.5
N3 C10 C11 110.9(5)
N3 C10 H10A 109.5
C11 C10 H10A 109.5
N3 C10 H10B 109.5
C11 C10 H10B 109.5
H10A C10 H10B 108.1
O3 C11 C10 102.9(6)
O3 C11 C12 104.6(6)
C10 C11 C12 118.3(6)
O3 C11 H11A 110.2
C10 C11 H11A 110.2
C12 C11 H11A 110.2
O7 C12 C11 94.6(9)
O7 C12 H12A 112.8
C11 C12 H12A 112.8
O7 C12 H12B 112.8
C11 C12 H12B 112.8
H12A C12 H12B 110.3
O7 C13 C14 108.2(6)
O7 C13 H13A 110.1
C14 C13 H13A 110.1
O7 C13 H13B 110.1
C14 C13 H13B 110.1
H13A C13 H13B 108.4
O6 C14 C13 91.8(10)
O6 C14 H14A 113.3
C13 C14 H14A 113.3
O6 C14 H14B 113.3
C13 C14 H14B 113.3
H14A C14 H14B 110.7
C16 C15 O6 113.0(9)
C16 C15 H15A 109.0
O6 C15 H15A 109.0
C16 C15 H15B 109.0
O6 C15 H15B 109.0
H15A C15 H15B 107.8
O5 C16 C15 99.3(10)
O5 C16 H16A 111.9
C15 C16 H16A 111.9
O5 C16 H16B 111.9
C15 C16 H16B 111.9
H16A C16 H16B 109.6
O5 C17 C18 103.2(7)
O5 C17 H17A 111.1
C18 C17 H17A 111.1
O5 C17 H17B 111.1
C18 C17 H17B 111.1
H17A C17 H17B 109.1
O4 C18 C17 116.3(13)
O4 C18 H18A 108.2
C17 C18 H18A 108.2
O4 C18 H18B 108.2
C17 C18 H18B 108.2
H18A C18 H18B 107.4
O4 C19 C20 107.5(8)
O4 C19 H19A 110.2
C20 C19 H19A 110.2
O4 C19 H19B 110.2
C20 C19 H19B 110.2
H19A C19 H19B 108.5
O3 C20 C19 99.6(8)
O3 C20 H20A 111.8
C19 C20 H20A 111.8
O3 C20 H20B 111.8
C19 C20 H20B 111.8
H20A C20 H20B 109.6
C22 C21 C26 121.6(4)
C22 C21 N1 118.4(4)
C26 C21 N1 120.1(4)
C23 C22 C21 117.5(5)
C23 C22 C27 120.1(5)
C21 C22 C27 122.3(5)
C24 C23 C22 121.6(5)
C24 C23 H23A 119.2
C22 C23 H23A 119.2
C23 C24 C25 120.3(5)
C23 C24 H24A 119.8
C25 C24 H24A 119.8
C24 C25 C26 120.9(5)
C24 C25 H25A 119.5
C26 C25 H25A 119.5
C25 C26 C21 118.0(5)
C25 C26 C30 118.9(5)
C21 C26 C30 123.0(4)
C22 C27 C29 111.3(5)
C22 C27 C28 112.2(5)
C29 C27 C28 109.0(5)
C22 C27 H27A 108.1
C29 C27 H27A 108.1
C28 C27 H27A 108.1
C27 C28 H28A 109.5
C27 C28 H28B 109.5
H28A C28 H28B 109.5
C27 C28 H28C 109.5
H28A C28 H28C 109.5
H28B C28 H28C 109.5
C27 C29 H29A 109.5
C27 C29 H29B 109.5
H29A C29 H29B 109.5
C27 C29 H29C 109.5
H29A C29 H29C 109.5
H29B C29 H29C 109.5
C26 C30 C32 110.9(5)
C26 C30 C31 113.0(5)
C32 C30 C31 108.7(5)
C26 C30 H30A 108.0
C32 C30 H30A 108.0
C31 C30 H30A 108.0
C30 C31 H31A 109.5
C30 C31 H31B 109.5
H31A C31 H31B 109.5
C30 C31 H31C 109.5
H31A C31 H31C 109.5
H31B C31 H31C 109.5
C30 C32 H32A 109.5
C30 C32 H32B 109.5
H32A C32 H32B 109.5
C30 C32 H32C 109.5
H32A C32 H32C 109.5
H32B C32 H32C 109.5
O2 C33 Fe1 175.4(5)
O1 C34 Fe1 176.5(5)

loop_
_geom_bond_atom_site_label_1
_geom_bond_atom_site_label_2
_geom_bond_distance
Fe1 C33 1.777(6)
Fe1 C34 1.777(6)
Fe1 N2 1.842(4)
Fe1 N3 1.967(4)
Fe1 N1 1.975(4)
P1 F6 1.547(6)
P1 F2 1.558(5)
P1 F3 1.577(4)
P1 F4 1.579(5)
P1 F5 1.582(6)
P1 F1 1.605(4)
O1 C34 1.154(6)
O2 C33 1.154(6)
O3 C20 1.284(13)
O3 C11 1.507(11)
O3 Li1 2.147(11)
O4 C18 1.270(11)
O4 C19 1.407(12)
O4 Li1 2.318(12)
O5 C16 1.264(12)
O5 C17 1.461(13)
O5 Li1 2.153(11)
O6 C14 1.203(17)
O6 C15 1.648(14)
O6 Li1 2.104(12)
O7 C12 1.203(12)
O7 C13 1.626(13)
O7 Li1 2.277(11)
N1 C2 1.325(6)
N1 C21 1.449(6)
N2 C3 1.380(7)
N2 C7 1.386(6)
N3 C8 1.312(7)
N3 C10 1.482(7)
F1 Li1 1.860(10)
C1 C2 1.502(7)
C1 H1A 0.9800
C1 H1B 0.9800
C1 H1C 0.9800
C2 C3 1.428(7)
C3 C4 1.393(7)
C4 C5 1.389(8)
C4 H4A 0.9500
C5 C6 1.385(9)
C5 H5A 0.9500
C6 C7 1.395(8)
C6 H6A 0.9500
C7 C8 1.424(8)
C8 C9 1.511(7)
C9 H9A 0.9800
C9 H9B 0.9800
C9 H9C 0.9800
C10 C11 1.586(9)
C10 H10A 0.9900
C10 H10B 0.9900
C11 C12 1.690(14)
C11 H11A 1.0000
C12 H12A 0.9900
C12 H12B 0.9900
C13 C14 1.698(17)
C13 H13A 0.9900
C13 H13B 0.9900
C14 H14A 0.9900
C14 H14B 0.9900
C15 C16 1.509(19)
C15 H15A 0.9900
C15 H15B 0.9900
C16 H16A 0.9900
C16 H16B 0.9900
C17 C18 1.510(17)
C17 H17A 0.9900
C17 H17B 0.9900
C18 H18A 0.9900
C18 H18B 0.9900
C19 C20 1.624(16)
C19 H19A 0.9900
C19 H19B 0.9900
C20 H20A 0.9900
C20 H20B 0.9900
C21 C22 1.404(7)
C21 C26 1.413(7)
C22 C23 1.399(8)
C22 C27 1.530(7)
C23 C24 1.369(8)
C23 H23A 0.9500
C24 C25 1.385(8)
C24 H24A 0.9500
C25 C26 1.391(7)
C25 H25A 0.9500
C26 C30 1.521(7)
C27 C29 1.533(8)
C27 C28 1.548(8)
C27 H27A 1.0000
C28 H28A 0.9800
C28 H28B 0.9800
C28 H28C 0.9800
C29 H29A 0.9800
C29 H29B 0.9800
C29 H29C 0.9800
C30 C32 1.531(8)
C30 C31 1.539(8)
C30 H30A 1.0000
C31 H31A 0.9800
C31 H31B 0.9800
C31 H31C 0.9800
C32 H32A 0.9800
C32 H32B 0.9800
C32 H32C 0.9800

loop_
_geom_torsion_atom_site_label_1
_geom_torsion_atom_site_label_2
_geom_torsion_atom_site_label_3
_geom_torsion_atom_site_label_4
_geom_torsion
C33 Fe1 N2 C3 95.5(4)
C34 Fe1 N2 C3 -88.8(4)
N3 Fe1 N2 C3 -178.9(4)
N1 Fe1 N2 C3 -0.5(3)
C33 Fe1 N2 C7 -83.8(4)
C34 Fe1 N2 C7 92.0(4)
N3 Fe1 N2 C7 1.8(3)
N1 Fe1 N2 C7 -179.7(4)
C21 N1 C2 C3 -179.6(4)
Fe1 N1 C2 C3 1.0(5)
C21 N1 C2 C1 0.5(7)
Fe1 N1 C2 C1 -179.0(4)
C7 N2 C3 C4 1.2(7)
Fe1 N2 C3 C4 -178.0(4)
C7 N2 C3 C2 -179.7(4)
Fe1 N2 C3 C2 1.1(5)
N1 C2 C3 N2 -1.3(6)
C1 C2 C3 N2 178.7(4)
N1 C2 C3 C4 177.8(5)
C1 C2 C3 C4 -2.3(8)
N2 C3 C4 C5 -1.0(7)
C2 C3 C4 C5 -180.0(5)
C3 C4 C5 C6 -0.2(8)
C4 C5 C6 C7 1.2(8)
C3 N2 C7 C6 -0.2(7)
Fe1 N2 C7 C6 179.1(3)
C3 N2 C7 C8 179.8(4)
Fe1 N2 C7 C8 -1.0(5)
C5 C6 C7 N2 -1.0(7)
C5 C6 C7 C8 179.1(5)
C10 N3 C8 C7 -179.3(5)
Fe1 N3 C8 C7 2.7(6)
C10 N3 C8 C9 1.2(8)
Fe1 N3 C8 C9 -176.9(4)
N2 C7 C8 N3 -1.1(6)
C6 C7 C8 N3 178.8(5)
N2 C7 C8 C9 178.5(4)
C6 C7 C8 C9 -1.6(8)
C8 N3 C10 C11 96.1(6)
Fe1 N3 C10 C11 -85.9(6)
C20 O3 C11 C10 -94.2(9)
Li1 O3 C11 C10 96.2(7)
C20 O3 C11 C12 141.7(9)
Li1 O3 C11 C12 -28.0(8)
N3 C10 C11 O3 176.8(5)
N3 C10 C11 C12 -68.5(7)
C13 O7 C12 C11 -175.0(6)
Li1 O7 C12 C11 -58.9(11)
O3 C11 C12 O7 48.1(9)
C10 C11 C12 O7 -65.6(9)
C12 O7 C13 C14 157.6(11)
Li1 O7 C13 C14 26.6(11)
C15 O6 C14 C13 -176.1(8)
Li1 O6 C14 C13 71.1(11)
O7 C13 C14 O6 -56.3(12)
C14 O6 C15 C16 -167.7(11)
Li1 O6 C15 C16 -42.0(11)
C17 O5 C16 C15 178.6(8)
Li1 O5 C16 C15 -36.6(11)
O6 C15 C16 O5 48.4(12)
C16 O5 C17 C18 165.1(8)
Li1 O5 C17 C18 16.8(10)
C19 O4 C18 C17 176.4(8)
Li1 O4 C18 C17 56.1(9)
O5 C17 C18 O4 -51.2(11)
C18 O4 C19 C20 -167.6(8)
Li1 O4 C19 C20 -50.0(8)
C11 O3 C20 C19 162.0(7)
Li1 O3 C20 C19 -29.9(14)
O4 C19 C20 O3 49.6(10)
C2 N1 C21 C22 91.1(6)
Fe1 N1 C21 C22 -89.5(5)
C2 N1 C21 C26 -88.0(6)
Fe1 N1 C21 C26 91.4(5)
C26 C21 C22 C23 -1.4(7)
N1 C21 C22 C23 179.5(5)
C26 C21 C22 C27 176.4(5)
N1 C21 C22 C27 -2.6(7)
C21 C22 C23 C24 0.7(8)
C27 C22 C23 C24 -177.2(5)
C22 C23 C24 C25 0.5(9)
C23 C24 C25 C26 -1.0(9)
C24 C25 C26 C21 0.3(8)
C24 C25 C26 C30 176.3(5)
C22 C21 C26 C25 0.9(7)
N1 C21 C26 C25 180.0(4)
C22 C21 C26 C30 -174.9(5)
N1 C21 C26 C30 4.2(7)
C23 C22 C27 C29 76.9(7)
C21 C22 C27 C29 -100.9(6)
C23 C22 C27 C28 -45.6(7)
C21 C22 C27 C28 136.6(5)
C25 C26 C30 C32 -72.2(6)
C21 C26 C30 C32 103.6(6)
C25 C26 C30 C31 50.2(6)
C21 C26 C30 C31 -134.1(5)

loop_
_platon_squeeze_void_nr
_platon_squeeze_void_average_x
_platon_squeeze_void_average_y
_platon_squeeze_void_average_z
_platon_squeeze_void_volume
_platon_squeeze_void_count_electrons
_platon_squeeze_void_content
1 0.500 0.000 0.500 200 44 ' '
2 0.500 0.500 0.000 200 44 ' '
